data_4350402
loop_
_publ_author_name
'Han, Lei'
'Bu, Xianhui'
'Zhang, Qichun'
'Feng, Pingyun'

_publ_section_title
;
 Solvothermal in situ ligand synthesis through disulfide cleavage: 3D
 (3,4)-connected and 2D square-grid-type coordination polymers.
;
_journal_issue 15
_journal_name_full 'Inorganic chemistry'
_journal_page_first 5736
_journal_page_last 5738
_journal_paper_doi 10.1021/ic0608041
_journal_volume 45
_journal_year 2006
_chemical_formula_moiety 'C15 H12 Cu3 N3 S3'
_chemical_formula_sum 'C15 H12 Cu3 N3 S3'
_chemical_formula_weight 521.08
_space_group_IT_number 15
_space_group_name_Hall '-C 2yc'
_space_group_name_H-M_alt 'C 1 2/c 1'
_symmetry_cell_setting monoclinic
_symmetry_space_group_name_H-M 'C 1 2/c 1'
_atom_sites_solution_hydrogens geom
_atom_sites_solution_primary direct
_atom_sites_solution_secondary difmap
_audit_creation_method SHELXL-97
_cell_angle_alpha 90.00
_cell_angle_beta 129.16
_cell_angle_gamma 90.00
_cell_formula_units_Z 4
_cell_length_a 18.2915(6)
_cell_length_b 10.6420(3)
_cell_length_c 11.5508(4)
_cell_measurement_reflns_used 4681
_cell_measurement_temperature 298(2)
_cell_measurement_theta_max 27.97
_cell_measurement_theta_min 2.39
_cell_volume 1743.42(10)
_computing_cell_refinement 'Bruker SMART'
_computing_data_collection 'Bruker SMART'
_computing_data_reduction 'Bruker SAINT'
_computing_molecular_graphics 'Bruker SHELXTL'
_computing_publication_material 'Bruker SHELXTL'
_computing_structure_refinement 'SHELXL-97 (Sheldrick, 1997)'
_computing_structure_solution 'SHELXS-97 (Sheldrick, 1990)'
_diffrn_ambient_temperature 298(2)
_diffrn_measured_fraction_theta_full 0.792
_diffrn_measured_fraction_theta_max 0.792
_diffrn_measurement_device_type 'Bruker APEX II diffractometer'
_diffrn_measurement_method 'phi and omega scans'
_diffrn_radiation_monochromator graphite
_diffrn_radiation_source 'fine-focus sealed tube'
_diffrn_radiation_type MoK\a
_diffrn_radiation_wavelength 0.71073
_diffrn_reflns_av_R_equivalents 0.0456
_diffrn_reflns_av_sigmaI/netI 0.1036
_diffrn_reflns_limit_h_max 24
_diffrn_reflns_limit_h_min -24
_diffrn_reflns_limit_k_max 13
_diffrn_reflns_limit_k_min -13
_diffrn_reflns_limit_l_max 13
_diffrn_reflns_limit_l_min -15
_diffrn_reflns_number 4502
_diffrn_reflns_theta_full 27.97
_diffrn_reflns_theta_max 27.97
_diffrn_reflns_theta_min 2.39
_exptl_absorpt_coefficient_mu 3.986
_exptl_absorpt_correction_T_max 1.00
_exptl_absorpt_correction_T_min 0.65
_exptl_absorpt_correction_type multi-scan
_exptl_absorpt_process_details SADABS
_exptl_crystal_colour yellow
_exptl_crystal_density_diffrn 1.985
_exptl_crystal_density_method 'not measured'
_exptl_crystal_description prism
_exptl_crystal_F_000 1032
_exptl_crystal_size_max 0.20
_exptl_crystal_size_mid 0.18
_exptl_crystal_size_min 0.15
_refine_diff_density_max 0.409
_refine_diff_density_min -0.431
_refine_diff_density_rms 0.082
_refine_ls_extinction_method none
_refine_ls_goodness_of_fit_ref 0.712
_refine_ls_hydrogen_treatment mixed
_refine_ls_matrix_type full
_refine_ls_number_parameters 111
_refine_ls_number_reflns 1656
_refine_ls_number_restraints 0
_refine_ls_restrained_S_all 0.712
_refine_ls_R_factor_all 0.0668
_refine_ls_R_factor_gt 0.0348
_refine_ls_shift/su_max 0.000
_refine_ls_shift/su_mean 0.000
_refine_ls_structure_factor_coef Fsqd
_refine_ls_weighting_details 'calc w=1/[\s^2^(Fo^2^)+(0.0000P)^2^+0.0000P] where P=(Fo^2^+2Fc^2^)/3'
_refine_ls_weighting_scheme calc
_refine_ls_wR_factor_gt 0.0526
_refine_ls_wR_factor_ref 0.0579
_reflns_number_gt 1026
_reflns_number_total 1656
_reflns_threshold_expression >2sigma(I)
_cod_data_source_file ic0608041si20060511_020440.cif
_cod_data_source_block e:\bu\h1-88d\a
_cod_depositor_comments
;
The following automatic conversions were performed:

data item '_exptl_absorpt_correction_type' value 'Multi-scan' was
changed to 'multi-scan' in accordance with the
/home/saulius/struct/COD-crude-data/automatic-downloads/DataCite-retrospective/ACS/depositions/lib/dictionaries/cif_core.dic
dictionary named 'cif_core.dic' version 2.4.2 last updated on
2011-04-26.

Automatic conversion script
Id: cif_fix_values 6909 2019-04-08 15:41:33Z antanas 
;
_cod_original_sg_symbol_H-M C2/c
_cod_database_code 4350402

loop_
_symmetry_equiv_pos_as_xyz
'x, y, z'
'-x, y, -z+1/2'
'x+1/2, y+1/2, z'
'-x+1/2, y+1/2, -z+1/2'
'-x, -y, -z'
'x, -y, z-1/2'
'-x+1/2, -y+1/2, -z'
'x+1/2, -y+1/2, z-1/2'

loop_
_atom_site_label
_atom_site_type_symbol
_atom_site_fract_x
_atom_site_fract_y
_atom_site_fract_z
_atom_site_U_iso_or_equiv
_atom_site_adp_type
_atom_site_occupancy
_atom_site_symmetry_multiplicity
_atom_site_calc_flag
_atom_site_refinement_flags
Cu1 Cu 0.0000 0.71814(6) 0.2500 0.02769(18) Uani 1 2 d S
Cu2 Cu 0.04800(4) 0.40744(4) 0.11903(6) 0.03303(15) Uani 1 1 d .
S1 S 0.05754(7) 0.62602(9) 0.14941(11) 0.0251(2) Uani 1 1 d .
S2 S 0.0000 0.33735(12) 0.2500 0.0328(4) Uani 1 2 d S
N1 N 0.3320(2) 0.8187(3) 0.3124(4) 0.0320(8) Uani 1 1 d .
N2 N 0.0000 -0.0932(4) 0.2500 0.0346(13) Uani 1 2 d S
C1 C 0.2915(3) 0.8395(4) 0.3742(5) 0.0358(11) Uani 1 1 d .
H1A H 0.3217 0.8942 0.4551 0.043 Uiso 1 1 calc R
C2 C 0.2084(3) 0.7860(3) 0.3271(5) 0.0318(10) Uani 1 1 d .
H2A H 0.1827 0.8071 0.3728 0.038 Uiso 1 1 calc R
C3 C 0.1633(2) 0.7001(3) 0.2107(4) 0.0227(9) Uani 1 1 d .
C4 C 0.2039(3) 0.6762(4) 0.1457(5) 0.0342(11) Uani 1 1 d .
H4A H 0.1762 0.6192 0.0672 0.041 Uiso 1 1 calc R
C5 C 0.2866(3) 0.7375(4) 0.1975(5) 0.0364(11) Uani 1 1 d .
H5A H 0.3120 0.7214 0.1502 0.044 Uiso 1 1 calc R
C6 C 0.0251(3) -0.0262(3) 0.3689(5) 0.0430(12) Uani 1 1 d .
H6A H 0.0434 -0.0693 0.4535 0.052 Uiso 1 1 calc R
C7 C 0.0252(3) 0.1035(3) 0.3715(5) 0.0428(12) Uani 1 1 d .
H7A H 0.0424 0.1449 0.4564 0.051 Uiso 1 1 calc R
C8 C 0.0000 0.1728(4) 0.2500 0.0282(13) Uani 1 2 d S

loop_
_atom_site_aniso_label
_atom_site_aniso_U_11
_atom_site_aniso_U_22
_atom_site_aniso_U_33
_atom_site_aniso_U_23
_atom_site_aniso_U_13
_atom_site_aniso_U_12
Cu1 0.0304(4) 0.0223(4) 0.0405(4) 0.000 0.0272(4) 0.000
Cu2 0.0305(3) 0.0272(3) 0.0522(3) 0.0065(2) 0.0313(3) 0.0059(2)
S1 0.0227(5) 0.0225(5) 0.0386(6) -0.0067(4) 0.0234(5) -0.0065(4)
S2 0.0501(9) 0.0169(7) 0.0541(10) 0.000 0.0438(10) 0.000
N1 0.0273(18) 0.0307(18) 0.043(2) -0.0087(16) 0.025(2) -0.0118(14)
N2 0.054(3) 0.021(3) 0.049(3) 0.000 0.042(3) 0.000
C1 0.030(2) 0.038(3) 0.043(3) -0.018(2) 0.025(3) -0.0127(18)
C2 0.028(2) 0.037(2) 0.037(2) -0.0077(19) 0.024(2) -0.0081(18)
C3 0.0192(19) 0.0191(18) 0.032(2) 0.0004(16) 0.017(2) -0.0017(15)
C4 0.032(2) 0.038(2) 0.046(3) -0.020(2) 0.030(2) -0.0159(18)
C5 0.028(2) 0.050(3) 0.042(3) -0.009(2) 0.027(2) -0.007(2)
C6 0.068(3) 0.026(2) 0.050(3) 0.004(2) 0.045(3) -0.001(2)
C7 0.072(3) 0.021(2) 0.054(3) -0.007(2) 0.049(3) -0.009(2)
C8 0.038(3) 0.017(3) 0.045(4) 0.000 0.034(3) 0.000

loop_
_atom_type_symbol
_atom_type_description
_atom_type_scat_dispersion_real
_atom_type_scat_dispersion_imag
_atom_type_scat_source
C C 0.0033 0.0016 'International Tables Vol C Tables 4.2.6.8 and 6.1.1.4'
H H 0.0000 0.0000 'International Tables Vol C Tables 4.2.6.8 and 6.1.1.4'
N N 0.0061 0.0033 'International Tables Vol C Tables 4.2.6.8 and 6.1.1.4'
S S 0.1246 0.1234 'International Tables Vol C Tables 4.2.6.8 and 6.1.1.4'
Cu Cu 0.3201 1.2651 'International Tables Vol C Tables 4.2.6.8 and 6.1.1.4'

loop_
_geom_angle_atom_site_label_1
_geom_angle_atom_site_label_2
_geom_angle_atom_site_label_3
_geom_angle
_geom_angle_site_symmetry_1
_geom_angle_site_symmetry_3
N2 Cu1 S1 116.11(3) 1_565 2
N2 Cu1 S1 116.11(3) 1_565 .
S1 Cu1 S1 127.79(6) 2 .
N1 Cu2 S2 111.07(11) 4_545 .
N1 Cu2 S1 116.26(10) 4_545 .
S2 Cu2 S1 104.28(4) . .
N1 Cu2 S1 102.77(10) 4_545 5_565
S2 Cu2 S1 117.76(3) . 5_565
S1 Cu2 S1 105.10(3) . 5_565
N1 Cu2 Cu2 122.82(11) 4_545 5_565
S2 Cu2 Cu2 126.09(4) . 5_565
S1 Cu2 Cu2 53.93(3) . 5_565
S1 Cu2 Cu2 51.17(3) 5_565 5_565
C3 S1 Cu1 110.63(14) . .
C3 S1 Cu2 117.46(13) . .
Cu1 S1 Cu2 120.00(5) . .
C3 S1 Cu2 111.24(14) . 5_565
Cu1 S1 Cu2 118.26(4) . 5_565
Cu2 S1 Cu2 74.90(3) . 5_565
C8 S2 Cu2 108.91(3) . .
C8 S2 Cu2 108.91(3) . 2
Cu2 S2 Cu2 142.17(6) . 2
C1 N1 C5 115.5(3) . .
C1 N1 Cu2 122.8(3) . 4
C5 N1 Cu2 121.6(3) . 4
C6 N2 C6 115.9(5) . 2
C6 N2 Cu1 122.0(2) . 1_545
C6 N2 Cu1 122.0(2) 2 1_545
N1 C1 C2 124.7(4) . .
C1 C2 C3 119.3(4) . .
C4 C3 C2 117.1(3) . .
C4 C3 S1 122.1(3) . .
C2 C3 S1 120.8(3) . .
C3 C4 C5 119.7(4) . .
N1 C5 C4 123.6(4) . .
N2 C6 C7 123.2(4) . .
C6 C7 C8 121.1(4) . .
C7 C8 C7 115.5(5) 2 .
C7 C8 S2 122.2(2) 2 .
C7 C8 S2 122.2(2) . .

loop_
_geom_bond_atom_site_label_1
_geom_bond_atom_site_label_2
_geom_bond_distance
_geom_bond_site_symmetry_2
Cu1 N2 2.007(4) 1_565
Cu1 S1 2.2279(11) 2
Cu1 S1 2.2279(11) .
Cu2 N1 2.035(3) 4_545
Cu2 S2 2.3008(7) .
Cu2 S1 2.3425(10) .
Cu2 S1 2.4306(12) 5_565
Cu2 Cu2 2.9031(10) 5_565
S1 C3 1.771(4) .
S1 Cu2 2.4306(12) 5_565
S2 C8 1.752(5) .
S2 Cu2 2.3008(7) 2
N1 C1 1.332(5) .
N1 C5 1.344(5) .
N1 Cu2 2.035(3) 4
N2 C6 1.345(4) .
N2 C6 1.345(4) 2
N2 Cu1 2.007(4) 1_545
C1 C2 1.373(5) .
C2 C3 1.387(5) .
C3 C4 1.373(5) .
C4 C5 1.388(5) .
C6 C7 1.380(5) .
C7 C8 1.382(5) .
C8 C7 1.382(5) 2
